data_1521374
loop_
_publ_author_name
'Karki, B.B.'
'Duan, W.'
'da Silva, C.R.S.'
'Wentzcovitch, R.M.'

_publ_section_title
;
 Ab initio structure of Mg Si O3 ilmenite at high pressure
;
_journal_name_full 'American Mineralogist'
_journal_page_first 317
_journal_page_last 320
_journal_volume 85
_journal_year 2000
_chemical_formula_sum 'Mg O3 Si'
_chemical_name_systematic 'Mg (Si O3)'
_space_group_IT_number 148
_symmetry_space_group_name_Hall '-R 3'
_symmetry_space_group_name_H-M 'R -3 :H'
_cell_angle_alpha 90
_cell_angle_beta 90
_cell_angle_gamma 120
_cell_formula_units_Z 6
_cell_length_a 4.686
_cell_length_b 4.686
_cell_length_c 13.291
_cell_volume 252.751
_citation_journal_id_ASTM AMMIAY
_cod_data_source_file Karki_AMMIAY_2000_952.cif
_cod_data_source_block Mg1O3Si1
_cod_original_formula_sum 'Mg1 O3 Si1'
_cod_database_code 1521374

loop_
_symmetry_equiv_pos_as_xyz
x,y,z
-y,x-y,z
-x+y,-x,z
-x,-y,-z
y,-x+y,-z
x-y,x,-z
x+2/3,y+1/3,z+1/3
-y+2/3,x-y+1/3,z+1/3
-x+y+2/3,-x+1/3,z+1/3
-x+2/3,-y+1/3,-z+1/3
y+2/3,-x+y+1/3,-z+1/3
x-y+2/3,x+1/3,-z+1/3
x+1/3,y+2/3,z+2/3
-y+1/3,x-y+2/3,z+2/3
-x+y+1/3,-x+2/3,z+2/3
-x+1/3,-y+2/3,-z+2/3
y+1/3,-x+y+2/3,-z+2/3
x-y+1/3,x+2/3,-z+2/3

loop_
_atom_site_label
_atom_site_type_symbol
_atom_site_fract_x
_atom_site_fract_y
_atom_site_fract_z
_atom_site_occupancy
_atom_site_U_iso_or_equiv
O1 O-2 0.3205 0.0326 0.2416 1 0.0
Mg1 Mg+2 0 0 0.3586 1 0.0
Si1 Si+4 0 0 0.157 1 0.0
